data_4081653
loop_
_publ_author_name
'Baldridge, Kim K.'
'Bunker, Kevin D.'
'V\'elez, Carmen L.'
'Holland, Ryan L.'
'Rheingold, Arnold L.'
'Moore, Curtis E.'
'O&#x2019;Connor, Joseph M.'

_publ_section_title
;
 Structural Characterization of (C5H5)Co(PPh3)(\h2-alkyne) and
 (C5H5)Co(\h2-alkyne) Complexes of Highly Polarized Alkynes
;
_journal_issue 19
_journal_name_full Organometallics
_journal_page_first 5473
_journal_paper_doi 10.1021/om400749g
_journal_volume 32
_journal_year 2013
_chemical_formula_moiety 'C34 H34 Co O2 P S Si'
_chemical_formula_sum 'C34 H34 Co O2 P S Si'
_chemical_formula_weight 624.66
_chemical_name_systematic
; 
  Olex2 1.2-beta 
  (compiled Apr 23 2013 17:59:47, GUI svn.r4466) 
;
_space_group_crystal_system monoclinic
_space_group_IT_number 14
_space_group_name_Hall '-P 2ybc'
_space_group_name_H-M_alt 'P 1 21/c 1'
_symmetry_space_group_name_Hall '-P 2ybc'
_symmetry_space_group_name_H-M 'P 1 21/c 1'
_atom_sites_solution_hydrogens geom
_atom_sites_solution_primary direct
_atom_sites_solution_secondary difmap
_audit_creation_date 2013-07-15
_audit_creation_method
; 
  Olex2 1.2-beta 
  (compiled Apr 23 2013 17:59:47, GUI svn.r4466) 
;
_cell_angle_alpha 90
_cell_angle_beta 95.579(2)
_cell_angle_gamma 90
_cell_formula_units_Z 4
_cell_length_a 10.5612(12)
_cell_length_b 17.853(2)
_cell_length_c 16.0829(19)
_cell_measurement_reflns_used 9979
_cell_measurement_temperature 100
_cell_measurement_theta_max 25.550
_cell_measurement_theta_min 2.281
_cell_volume 3018.1(6)
_computing_cell_refinement 'SAINT v7.53A (Bruker, 2008)'
_computing_data_collection 'APEX2 (Bruker, 2008)'
_computing_data_reduction 'SAINT v7.53A (Bruker, 2008)'
_computing_molecular_graphics
; 
O. V. Dolomanov, L. J. Bourhis, R. J. Gildea, J. A. K. Howard and H. Puschmann, 
OLEX2: a complete structure solution, refinement and analysis program. 
J. Appl. Cryst. (2009). 42, 339-341. 
;
_computing_publication_material
; 
O. V. Dolomanov, L. J. Bourhis, R. J. Gildea, J. A. K. Howard and H. Puschmann, 
OLEX2: a complete structure solution, refinement and analysis program. 
J. Appl. Cryst. (2009). 42, 339-341. 
;
_computing_structure_refinement
; 
XL, G.M. Sheldrick, Acta Cryst. 
(2008). A64, 112-122 
;
_computing_structure_solution
; 
XS, G.M. Sheldrick, Acta Cryst. 
(2008). A64, 112-122 
;
_diffrn_ambient_temperature 100.0
_diffrn_detector 'Bruker APEX CCD'
_diffrn_detector_area_resol_mean 8.0
_diffrn_detector_type 'CCD Area Detector'
_diffrn_measured_fraction_theta_full 0.999
_diffrn_measured_fraction_theta_max 0.995
_diffrn_measurement_device 'Fixed Chi Three-Circle Diffractometer'
_diffrn_measurement_device_type 'Bruker D8 APEX'
_diffrn_measurement_method '\w and \f scans'
_diffrn_radiation_monochromator graphite
_diffrn_radiation_probe x-ray
_diffrn_radiation_type MoK\a
_diffrn_radiation_wavelength 0.71073
_diffrn_radiation_xray_symbol K-L~3~
_diffrn_reflns_av_R_equivalents 0.0558
_diffrn_reflns_av_unetI/netI 0.0514
_diffrn_reflns_Laue_measured_fraction_full 0.999
_diffrn_reflns_Laue_measured_fraction_max 0.995
_diffrn_reflns_limit_h_max 12
_diffrn_reflns_limit_h_min -12
_diffrn_reflns_limit_k_max 21
_diffrn_reflns_limit_k_min -21
_diffrn_reflns_limit_l_max 19
_diffrn_reflns_limit_l_min -16
_diffrn_reflns_number 26319
_diffrn_reflns_point_group_measured_fraction_full 0.999
_diffrn_reflns_point_group_measured_fraction_max 0.995
_diffrn_reflns_theta_full 25.000
_diffrn_reflns_theta_max 25.550
_diffrn_reflns_theta_min 1.709
_diffrn_source 'sealed tube'
_diffrn_source_type fine-focus
_diffrn_standards_number 0
_exptl_absorpt_coefficient_mu 0.761
_exptl_absorpt_correction_T_max 0.7452
_exptl_absorpt_correction_T_min 0.6816
_exptl_absorpt_correction_type multi-scan
_exptl_absorpt_process_details
; 
SADABS-2008/1 (Bruker,2008) was used for absorption correction. 
wR2(int) was 0.0619 before and 0.0562 after correction. 
The Ratio of minimum to maximum transmission is 0.9147. 
The \l/2 correction factor is Not present. 
;
_exptl_crystal_colour Brown
_exptl_crystal_colour_primary brown
_exptl_crystal_density_diffrn 1.375
_exptl_crystal_density_method 'not measured'
_exptl_crystal_description Plate
_exptl_crystal_F_000 1304
_exptl_crystal_size_max 0.147
_exptl_crystal_size_mid 0.125
_exptl_crystal_size_min 0.083
_refine_diff_density_max 0.359
_refine_diff_density_min -0.347
_refine_diff_density_rms 0.067
_refine_ls_extinction_method none
_refine_ls_goodness_of_fit_ref 1.033
_refine_ls_hydrogen_treatment constr
_refine_ls_matrix_type full
_refine_ls_number_parameters 364
_refine_ls_number_reflns 5625
_refine_ls_number_restraints 0
_refine_ls_restrained_S_all 1.033
_refine_ls_R_factor_all 0.0547
_refine_ls_R_factor_gt 0.0369
_refine_ls_shift/su_max 0.001
_refine_ls_shift/su_mean 0.000
_refine_ls_structure_factor_coef Fsqd
_refine_ls_weighting_details
; 
 w=1/[\s^2^(Fo^2^)+(0.0250P)^2^+1.9743P] 
 where P=(Fo^2^+2Fc^2^)/3 
;
_refine_ls_weighting_scheme calc
_refine_ls_wR_factor_gt 0.0714
_refine_ls_wR_factor_ref 0.0786
_reflns_Friedel_coverage 0.000
_reflns_number_gt 4458
_reflns_number_total 5625
_reflns_threshold_expression 'I > 2\s(I)'
_cod_data_source_file om400749g_si_001.cif
_cod_data_source_block RLH3004
_cod_depositor_comments
;
The following automatic conversions were performed:

'_diffrn_radiation_probe' value 'X-ray' changed to 'x-ray' according
to /home/saulius/struct/CIF-dictionaries/cif_core.dic dictionary
named 'cif_core.dic' version 2.4.2 from
2011-04-26.

'_exptl_crystal_colour_primary' value 'Brown' changed to
'brown' according to
/home/saulius/struct/CIF-dictionaries/cif_core.dic dictionary named
'cif_core.dic' version 2.4.2 from 2011-04-26.

Automatic conversion script
Id: cif_fix_values 1891 2012-01-12 08:04:46Z andrius 
;
_cod_original_cell_volume 3018.0(6)
_cod_database_code 4081653
_olex2_refinement_description
; 
1. Fixed Uiso 
 At 1.2 times of: 
  All C(H) groups 
 At 1.5 times of: 
  All C(H,H,H) groups 
2.a Aromatic/amide H refined with riding coordinates: 
 C13(H13), C32(H32), C18(H18), C11(H11), C7(H7), C26(H26), C27(H27), C34(H34), 
 C9(H9), C16(H16), C8(H8), C19(H19), C33(H33), C28(H28), C14(H14), C20(H20), 
 C25(H25), C24(H24), C31(H31), C30(H30), C10(H10), C15(H15), C12(H12), C22(H22), 
  C21(H21) 
2.b Idealised Me refined as rotating group: 
 C3(H3A,H3B,H3C), C5(H5A,H5B,H5C), C4(H4A,H4B,H4C) 
;
_shelx_estimated_absorpt_t_max 0.940
_shelx_estimated_absorpt_t_min 0.896
_shelx_space_group_comment
; 
The symmetry employed for this shelxl refinement is uniquely defined 
by the following loop, which should always be used as a source of 
symmetry information in preference to the above space-group names. 
They are only intended as comments. 
;
_shelxl_version_number 2013-2

loop_
_space_group_symop_operation_xyz
'x, y, z'
'-x, y+1/2, -z+1/2'
'-x, -y, -z'
'x, -y-1/2, z-1/2'

loop_
_atom_site_label
_atom_site_type_symbol
_atom_site_fract_x
_atom_site_fract_y
_atom_site_fract_z
_atom_site_U_iso_or_equiv
_atom_site_adp_type
_atom_site_occupancy
_atom_site_site_symmetry_order
_atom_site_calc_flag
_atom_site_refinement_flags_posn
_atom_site_refinement_flags_adp
C2 C 0.5899(2) 0.13634(14) 0.75426(16) 0.0138(5) Uani 1 1 d . .
C1 C 0.6508(2) 0.13024(14) 0.82624(15) 0.0142(5) Uani 1 1 d . .
Co1 Co 0.77691(3) 0.11872(2) 0.74888(2) 0.01374(9) Uani 1 1 d . .
P1 P 0.76488(6) -0.00276(4) 0.73833(4) 0.01356(15) Uani 1 1 d . .
S1 S 0.63797(5) 0.14331(4) 0.93092(4) 0.01564(15) Uani 1 1 d . .
Si1 Si 0.45472(6) 0.15905(4) 0.67612(4) 0.01436(16) Uani 1 1 d . .
O1 O 0.71103(15) 0.20889(11) 0.95784(11) 0.0220(4) Uani 1 1 d . .
O2 O 0.66651(16) 0.07394(11) 0.97521(10) 0.0209(4) Uani 1 1 d . .
C6 C 0.4744(2) 0.16381(15) 0.93679(15) 0.0150(5) Uani 1 1 d . .
C13 C 0.9551(2) 0.12413(16) 0.70992(17) 0.0215(6) Uani 1 1 d . .
H13 H 1.0049 0.0809 0.7018 0.026 Uiso 1 1 calc R U
C32 C 1.0235(2) -0.14774(17) 0.92136(17) 0.0238(6) Uani 1 1 d . .
H32 H 1.0812 -0.1779 0.9557 0.029 Uiso 1 1 calc R U
C23 C 0.6045(2) -0.04291(14) 0.73780(15) 0.0135(5) Uani 1 1 d . .
C29 C 0.8575(2) -0.05918(15) 0.81743(15) 0.0157(5) Uani 1 1 d . .
C18 C 0.9269(2) -0.08913(15) 0.64239(17) 0.0192(6) Uani 1 1 d . .
H18 H 0.9666 -0.1074 0.6939 0.023 Uiso 1 1 calc R U
C11 C 0.3940(2) 0.10997(16) 0.96418(15) 0.0184(6) Uani 1 1 d . .
H11 H 0.4247 0.0613 0.9790 0.022 Uiso 1 1 calc R U
C17 C 0.8253(2) -0.03805(15) 0.64213(15) 0.0151(5) Uani 1 1 d . .
C7 C 0.4313(2) 0.23509(15) 0.91306(16) 0.0184(6) Uani 1 1 d . .
H7 H 0.4879 0.2712 0.8939 0.022 Uiso 1 1 calc R U
C26 C 0.3520(2) -0.08919(15) 0.74430(17) 0.0203(6) Uani 1 1 d . .
H26 H 0.2660 -0.1042 0.7463 0.024 Uiso 1 1 calc R U
C3 C 0.4811(2) 0.11546(15) 0.57381(15) 0.0184(6) Uani 1 1 d . .
H3A H 0.5600 0.1349 0.5547 0.028 Uiso 1 1 calc R U
H3B H 0.4095 0.1276 0.5326 0.028 Uiso 1 1 calc R U
H3C H 0.4876 0.0610 0.5804 0.028 Uiso 1 1 calc R U
C5 C 0.3038(2) 0.12542(16) 0.71462(16) 0.0207(6) Uani 1 1 d . .
H5A H 0.3064 0.0708 0.7201 0.031 Uiso 1 1 calc R U
H5B H 0.2317 0.1398 0.6748 0.031 Uiso 1 1 calc R U
H5C H 0.2940 0.1480 0.7692 0.031 Uiso 1 1 calc R U
C27 C 0.4210(2) -0.06156(15) 0.81510(17) 0.0191(6) Uani 1 1 d . .
H27 H 0.3825 -0.0580 0.8659 0.023 Uiso 1 1 calc R U
C34 C 0.8431(2) -0.13676(15) 0.81877(16) 0.0183(6) Uani 1 1 d . .
H34 H 0.7760 -0.1595 0.7841 0.022 Uiso 1 1 calc R U
C9 C 0.2231(2) 0.19936(16) 0.94695(16) 0.0208(6) Uani 1 1 d . .
H9 H 0.1365 0.2118 0.9513 0.025 Uiso 1 1 calc R U
C16 C 0.8648(2) 0.22283(16) 0.77125(18) 0.0269(7) Uani 1 1 d . .
H16 H 0.8428 0.2580 0.8117 0.032 Uiso 1 1 calc R U
C4 C 0.4502(2) 0.26212(15) 0.66062(16) 0.0202(6) Uani 1 1 d . .
H4A H 0.4474 0.2870 0.7147 0.030 Uiso 1 1 calc R U
H4B H 0.3742 0.2756 0.6237 0.030 Uiso 1 1 calc R U
H4C H 0.5264 0.2781 0.6353 0.030 Uiso 1 1 calc R U
C8 C 0.3040(2) 0.25232(16) 0.91793(16) 0.0207(6) Uani 1 1 d . .
H8 H 0.2724 0.3004 0.9014 0.025 Uiso 1 1 calc R U
C19 C 0.9695(2) -0.11297(16) 0.56764(17) 0.0242(6) Uani 1 1 d . .
H19 H 1.0384 -0.1473 0.5684 0.029 Uiso 1 1 calc R U
C33 C 0.9254(2) -0.18119(16) 0.86994(16) 0.0206(6) Uani 1 1 d . .
H33 H 0.9150 -0.2340 0.8700 0.025 Uiso 1 1 calc R U
C28 C 0.5463(2) -0.03899(14) 0.81245(16) 0.0159(5) Uani 1 1 d . .
H28 H 0.5931 -0.0207 0.8617 0.019 Uiso 1 1 calc R U
C14 C 0.8669(2) 0.15842(16) 0.64838(17) 0.0209(6) Uani 1 1 d . .
H14 H 0.8489 0.1430 0.5920 0.025 Uiso 1 1 calc R U
C20 C 0.9121(2) -0.08701(17) 0.49250(18) 0.0249(7) Uani 1 1 d . .
H20 H 0.9397 -0.1047 0.4416 0.030 Uiso 1 1 calc R U
C25 C 0.4086(2) -0.09483(15) 0.67053(17) 0.0191(6) Uani 1 1 d . .
H25 H 0.3617 -0.1144 0.6219 0.023 Uiso 1 1 calc R U
C24 C 0.5346(2) -0.07184(14) 0.66726(16) 0.0167(6) Uani 1 1 d . .
H24 H 0.5728 -0.0760 0.6164 0.020 Uiso 1 1 calc R U
C31 C 1.0367(2) -0.07072(17) 0.92233(17) 0.0258(7) Uani 1 1 d . .
H31 H 1.1024 -0.0480 0.9582 0.031 Uiso 1 1 calc R U
C30 C 0.9535(2) -0.02630(16) 0.87062(16) 0.0198(6) Uani 1 1 d . .
H30 H 0.9626 0.0266 0.8717 0.024 Uiso 1 1 calc R U
C10 C 0.2670(2) 0.12862(16) 0.96964(16) 0.0216(6) Uani 1 1 d . .
H10 H 0.2104 0.0926 0.9890 0.026 Uiso 1 1 calc R U
C15 C 0.8118(2) 0.21942(16) 0.68703(18) 0.0251(7) Uani 1 1 d . .
H15 H 0.7496 0.2526 0.6611 0.030 Uiso 1 1 calc R U
C12 C 0.9555(2) 0.16533(17) 0.78495(18) 0.0259(7) Uani 1 1 d . .
H12 H 1.0076 0.1559 0.8354 0.031 Uiso 1 1 calc R U
C22 C 0.7719(2) -0.01084(15) 0.56551(16) 0.0189(6) Uani 1 1 d . .
H22 H 0.7054 0.0251 0.5641 0.023 Uiso 1 1 calc R U
C21 C 0.8143(2) -0.03528(16) 0.49109(16) 0.0216(6) Uani 1 1 d . .
H21 H 0.7762 -0.0165 0.4393 0.026 Uiso 1 1 calc R U

loop_
_atom_site_aniso_label
_atom_site_aniso_U_11
_atom_site_aniso_U_22
_atom_site_aniso_U_33
_atom_site_aniso_U_23
_atom_site_aniso_U_13
_atom_site_aniso_U_12
C2 0.0132(11) 0.0103(14) 0.0186(14) -0.0014(10) 0.0050(10) -0.0007(9)
C1 0.0129(11) 0.0155(15) 0.0143(13) -0.0020(11) 0.0021(10) 0.0007(10)
Co1 0.01192(16) 0.0154(2) 0.01413(19) -0.00145(15) 0.00250(13) -0.00135(14)
P1 0.0122(3) 0.0156(4) 0.0129(3) -0.0015(3) 0.0014(2) 0.0003(3)
S1 0.0153(3) 0.0201(4) 0.0112(3) -0.0013(3) 0.0000(2) 0.0018(2)
Si1 0.0141(3) 0.0154(4) 0.0135(4) 0.0002(3) 0.0005(3) 0.0003(3)
O1 0.0192(9) 0.0256(12) 0.0206(10) -0.0062(8) -0.0011(8) -0.0016(8)
O2 0.0222(9) 0.0260(12) 0.0143(10) 0.0053(8) 0.0010(8) 0.0073(8)
C6 0.0171(12) 0.0203(15) 0.0075(12) -0.0036(11) 0.0002(10) 0.0026(11)
C13 0.0123(12) 0.0213(16) 0.0318(16) 0.0002(13) 0.0074(11) -0.0025(11)
C32 0.0197(13) 0.0323(18) 0.0192(15) 0.0026(13) 0.0018(11) 0.0110(12)
C23 0.0152(11) 0.0080(14) 0.0171(14) 0.0008(10) 0.0011(10) 0.0018(9)
C29 0.0135(11) 0.0188(15) 0.0157(14) -0.0012(11) 0.0052(10) 0.0035(10)
C18 0.0173(12) 0.0224(16) 0.0185(15) -0.0014(12) 0.0043(11) -0.0020(11)
C11 0.0242(13) 0.0175(15) 0.0135(14) -0.0020(11) 0.0019(11) 0.0008(11)
C17 0.0133(11) 0.0165(15) 0.0159(14) -0.0038(11) 0.0030(10) -0.0042(10)
C7 0.0211(13) 0.0190(15) 0.0154(14) -0.0013(11) 0.0027(11) 0.0000(11)
C26 0.0149(12) 0.0145(15) 0.0316(17) 0.0010(12) 0.0028(11) -0.0008(10)
C3 0.0180(12) 0.0209(15) 0.0158(14) 0.0005(12) -0.0009(10) 0.0006(11)
C5 0.0160(12) 0.0274(17) 0.0185(14) -0.0022(12) 0.0011(10) -0.0017(11)
C27 0.0212(12) 0.0156(15) 0.0218(15) 0.0032(12) 0.0091(11) 0.0023(11)
C34 0.0157(12) 0.0230(16) 0.0167(14) -0.0022(11) 0.0040(10) -0.0004(11)
C9 0.0146(12) 0.0328(18) 0.0150(14) -0.0046(12) 0.0008(10) 0.0024(11)
C16 0.0266(14) 0.0226(17) 0.0332(18) -0.0109(13) 0.0123(13) -0.0126(12)
C4 0.0220(13) 0.0191(16) 0.0190(15) 0.0001(12) -0.0014(11) 0.0027(11)
C8 0.0263(14) 0.0210(16) 0.0144(14) -0.0019(12) -0.0012(11) 0.0067(12)
C19 0.0186(13) 0.0261(17) 0.0294(17) -0.0047(13) 0.0099(12) -0.0020(12)
C33 0.0210(13) 0.0193(16) 0.0220(15) 0.0014(12) 0.0053(11) 0.0057(11)
C28 0.0209(12) 0.0126(14) 0.0144(14) -0.0005(11) 0.0027(10) 0.0008(10)
C14 0.0195(13) 0.0251(17) 0.0191(15) 0.0017(12) 0.0074(11) -0.0077(11)
C20 0.0213(13) 0.0323(18) 0.0228(16) -0.0093(13) 0.0105(12) -0.0061(12)
C25 0.0200(12) 0.0160(15) 0.0199(15) -0.0004(11) -0.0047(11) -0.0009(11)
C24 0.0184(12) 0.0151(15) 0.0168(14) 0.0000(11) 0.0020(10) 0.0029(10)
C31 0.0194(13) 0.0342(19) 0.0225(16) -0.0040(13) -0.0043(11) 0.0043(12)
C30 0.0205(12) 0.0205(16) 0.0181(14) -0.0021(12) 0.0012(11) 0.0015(11)
C10 0.0212(13) 0.0265(17) 0.0176(14) -0.0042(12) 0.0040(11) -0.0074(12)
C15 0.0190(13) 0.0199(17) 0.0377(18) 0.0063(13) 0.0094(12) -0.0058(11)
C12 0.0189(13) 0.0337(19) 0.0241(16) -0.0009(13) -0.0042(12) -0.0143(12)
C22 0.0153(12) 0.0214(16) 0.0204(15) -0.0038(12) 0.0034(11) -0.0034(11)
C21 0.0216(13) 0.0296(17) 0.0138(14) -0.0016(12) 0.0030(11) -0.0078(12)

loop_
_atom_type_symbol
_atom_type_description
_atom_type_scat_dispersion_real
_atom_type_scat_dispersion_imag
_atom_type_scat_source
C C 0.0033 0.0016 'International Tables Vol C Tables 4.2.6.8 and 6.1.1.4'
H H 0.0000 0.0000 'International Tables Vol C Tables 4.2.6.8 and 6.1.1.4'
Co Co 0.3494 0.9721 'International Tables Vol C Tables 4.2.6.8 and 6.1.1.4'
O O 0.0106 0.0060 'International Tables Vol C Tables 4.2.6.8 and 6.1.1.4'
P P 0.1023 0.0942 'International Tables Vol C Tables 4.2.6.8 and 6.1.1.4'
S S 0.1246 0.1234 'International Tables Vol C Tables 4.2.6.8 and 6.1.1.4'
Si Si 0.0817 0.0704 'International Tables Vol C Tables 4.2.6.8 and 6.1.1.4'

loop_
_geom_angle_atom_site_label_1
_geom_angle_atom_site_label_2
_geom_angle_atom_site_label_3
_geom_angle
C1 C2 Co1 67.29(14)
C1 C2 Si1 157.4(2)
Si1 C2 Co1 134.46(13)
C2 C1 Co1 74.99(15)
C2 C1 S1 142.97(19)
S1 C1 Co1 140.84(14)
C2 Co1 P1 96.26(7)
C2 Co1 C13 160.76(11)
C2 Co1 C16 105.95(10)
C2 Co1 C14 120.39(10)
C2 Co1 C15 95.99(10)
C2 Co1 C12 142.12(11)
C1 Co1 C2 37.71(10)
C1 Co1 P1 96.79(8)
C1 Co1 C13 155.72(11)
C1 Co1 C16 96.74(11)
C1 Co1 C14 150.02(11)
C1 Co1 C15 112.27(11)
C1 Co1 C12 116.19(11)
C13 Co1 P1 94.11(8)
C13 Co1 C16 66.70(11)
C13 Co1 C14 40.57(10)
C13 Co1 C15 66.79(11)
C13 Co1 C12 39.94(11)
C16 Co1 P1 156.81(8)
C16 Co1 C15 39.43(11)
C14 Co1 P1 107.86(8)
C14 Co1 C16 66.55(11)
C14 Co1 C15 39.34(10)
C14 Co1 C12 67.14(11)
C15 Co1 P1 145.63(8)
C12 Co1 P1 117.51(9)
C12 Co1 C16 39.30(11)
C12 Co1 C15 66.22(11)
C23 P1 Co1 115.81(8)
C23 P1 C17 104.91(11)
C29 P1 Co1 118.09(9)
C29 P1 C23 102.62(11)
C29 P1 C17 100.97(11)
C17 P1 Co1 112.57(9)
C1 S1 C6 104.46(11)
O1 S1 C1 108.23(12)
O1 S1 O2 117.82(11)
O1 S1 C6 108.10(11)
O2 S1 C1 109.51(11)
O2 S1 C6 107.91(11)
C2 Si1 C3 109.62(11)
C2 Si1 C5 109.35(11)
C2 Si1 C4 108.43(12)
C5 Si1 C3 111.37(12)
C4 Si1 C3 107.41(12)
C4 Si1 C5 110.60(12)
C11 C6 S1 120.3(2)
C11 C6 C7 121.9(2)
C7 C6 S1 117.86(19)
Co1 C13 H13 122.9
C14 C13 Co1 71.05(13)
C14 C13 H13 125.8
C12 C13 Co1 71.91(14)
C12 C13 H13 125.8
C12 C13 C14 108.5(2)
C33 C32 H32 120.0
C31 C32 H32 120.0
C31 C32 C33 120.1(3)
C28 C23 P1 117.18(19)
C24 C23 P1 124.34(18)
C24 C23 C28 118.3(2)
C34 C29 P1 120.42(19)
C30 C29 P1 120.2(2)
C30 C29 C34 118.9(2)
C17 C18 H18 119.8
C19 C18 H18 119.8
C19 C18 C17 120.4(3)
C6 C11 H11 120.7
C6 C11 C10 118.6(3)
C10 C11 H11 120.7
C18 C17 P1 123.1(2)
C22 C17 P1 118.74(19)
C22 C17 C18 118.1(2)
C6 C7 H7 120.7
C8 C7 C6 118.6(2)
C8 C7 H7 120.7
C27 C26 H26 120.2
C27 C26 C25 119.7(2)
C25 C26 H26 120.2
Si1 C3 H3A 109.5
Si1 C3 H3B 109.5
Si1 C3 H3C 109.5
H3A C3 H3B 109.5
H3A C3 H3C 109.5
H3B C3 H3C 109.5
Si1 C5 H5A 109.5
Si1 C5 H5B 109.5
Si1 C5 H5C 109.5
H5A C5 H5B 109.5
H5A C5 H5C 109.5
H5B C5 H5C 109.5
C26 C27 H27 119.8
C26 C27 C28 120.5(2)
C28 C27 H27 119.8
C29 C34 H34 119.5
C33 C34 C29 121.0(2)
C33 C34 H34 119.5
C8 C9 H9 119.7
C10 C9 H9 119.7
C10 C9 C8 120.7(2)
Co1 C16 H16 124.9
C15 C16 Co1 70.72(16)
C15 C16 H16 125.7
C12 C16 Co1 70.30(16)
C12 C16 H16 125.7
C12 C16 C15 108.6(3)
Si1 C4 H4A 109.5
Si1 C4 H4B 109.5
Si1 C4 H4C 109.5
H4A C4 H4B 109.5
H4A C4 H4C 109.5
H4B C4 H4C 109.5
C7 C8 H8 120.0
C9 C8 C7 120.0(3)
C9 C8 H8 120.0
C18 C19 H19 119.9
C20 C19 C18 120.2(3)
C20 C19 H19 119.9
C32 C33 H33 120.2
C34 C33 C32 119.5(3)
C34 C33 H33 120.2
C23 C28 H28 119.7
C27 C28 C23 120.7(2)
C27 C28 H28 119.7
Co1 C14 H14 125.4
C13 C14 Co1 68.38(14)
C13 C14 H14 126.4
C15 C14 Co1 71.34(15)
C15 C14 C13 107.2(2)
C15 C14 H14 126.4
C19 C20 H20 119.9
C19 C20 C21 120.2(3)
C21 C20 H20 119.9
C26 C25 H25 119.9
C26 C25 C24 120.2(2)
C24 C25 H25 119.9
C23 C24 C25 120.6(2)
C23 C24 H24 119.7
C25 C24 H24 119.7
C32 C31 H31 120.0
C32 C31 C30 120.1(3)
C30 C31 H31 120.0
C29 C30 C31 120.3(3)
C29 C30 H30 119.8
C31 C30 H30 119.8
C11 C10 H10 119.9
C9 C10 C11 120.1(2)
C9 C10 H10 119.9
Co1 C15 H15 126.5
C16 C15 Co1 69.85(16)
C16 C15 H15 125.9
C14 C15 Co1 69.32(15)
C14 C15 C16 108.3(2)
C14 C15 H15 125.9
Co1 C12 H12 126.7
C13 C12 Co1 68.15(14)
C13 C12 H12 126.3
C16 C12 Co1 70.40(15)
C16 C12 C13 107.5(3)
C16 C12 H12 126.3
C17 C22 H22 119.4
C21 C22 C17 121.1(2)
C21 C22 H22 119.4
C20 C21 C22 119.9(3)
C20 C21 H21 120.1
C22 C21 H21 120.1

loop_
_geom_bond_atom_site_label_1
_geom_bond_atom_site_label_2
_geom_bond_distance
C2 C1 1.273(3)
C2 Co1 2.010(2)
C2 Si1 1.853(3)
C1 Co1 1.920(2)
C1 S1 1.718(2)
Co1 P1 2.1781(8)
Co1 C13 2.042(2)
Co1 C16 2.093(3)
Co1 C14 2.078(2)
Co1 C15 2.104(3)
Co1 C12 2.092(3)
P1 C23 1.839(2)
P1 C29 1.830(3)
P1 C17 1.841(2)
S1 O1 1.4452(19)
S1 O2 1.4457(19)
S1 C6 1.777(2)
Si1 C3 1.865(3)
Si1 C5 1.864(2)
Si1 C4 1.857(3)
C6 C11 1.383(3)
C6 C7 1.392(4)
C13 H13 0.9500
C13 C14 1.429(4)
C13 C12 1.413(4)
C32 H32 0.9500
C32 C33 1.395(4)
C32 C31 1.382(4)
C23 C28 1.403(3)
C23 C24 1.391(3)
C29 C34 1.394(4)
C29 C30 1.392(3)
C18 H18 0.9500
C18 C17 1.408(3)
C18 C19 1.391(4)
C11 H11 0.9500
C11 C10 1.393(3)
C17 C22 1.392(4)
C7 H7 0.9500
C7 C8 1.390(3)
C26 H26 0.9500
C26 C27 1.382(4)
C26 C25 1.383(4)
C3 H3A 0.9800
C3 H3B 0.9800
C3 H3C 0.9800
C5 H5A 0.9800
C5 H5B 0.9800
C5 H5C 0.9800
C27 H27 0.9500
C27 C28 1.387(3)
C34 H34 0.9500
C34 C33 1.386(3)
C9 H9 0.9500
C9 C8 1.385(4)
C9 C10 1.382(4)
C16 H16 0.9500
C16 C15 1.416(4)
C16 C12 1.407(4)
C4 H4A 0.9800
C4 H4B 0.9800
C4 H4C 0.9800
C8 H8 0.9500
C19 H19 0.9500
C19 C20 1.379(4)
C33 H33 0.9500
C28 H28 0.9500
C14 H14 0.9500
C14 C15 1.408(4)
C20 H20 0.9500
C20 C21 1.384(4)
C25 H25 0.9500
C25 C24 1.398(3)
C24 H24 0.9500
C31 H31 0.9500
C31 C30 1.396(4)
C30 H30 0.9500
C10 H10 0.9500
C15 H15 0.9500
C12 H12 0.9500
C22 H22 0.9500
C22 C21 1.388(3)
C21 H21 0.9500
